data_2011391
loop_
_publ_author_name
'Gerkin, Roger E.'

_publ_section_title
;
 Hydrogen bonding and C---H&#x00B7;&#x00B7;&#x00B7;O interactions in
 4-phenanthrenemethanol at 150K
;
_journal_issue 10
_journal_name_full 'Acta Crystallographica Section C'
_journal_page_first 1287
_journal_page_last 1288
_journal_paper_doi 10.1107/S0108270100008039
_journal_volume 56
_journal_year 2000
_chemical_formula_moiety 'C15 H12 O1'
_chemical_formula_sum 'C15 H12 O'
_chemical_formula_weight 208.26
_chemical_name_common
;
4-(hydroxymethyl)phenanthrene
;
_chemical_name_systematic
;
4-phenanthrenemethanol
;
_space_group_IT_number 88
_symmetry_cell_setting tetragonal
_symmetry_space_group_name_Hall '-I 4ad'
_symmetry_space_group_name_H-M 'I 41/a :2'
_cell_angle_alpha 90
_cell_angle_beta 90
_cell_angle_gamma 90
_cell_formula_units_Z 16
_cell_length_a 22.5868(4)
_cell_length_b 22.5868(4)
_cell_length_c 8.30200(10)
_cell_measurement_reflns_used 29288
_cell_measurement_temperature 150
_cell_measurement_theta_max 27.48
_cell_measurement_theta_min 2.61
_cell_volume 4235.38(12)
_computing_cell_refinement 'DENZO-SMN (Otwinowski & Minor, 1997)'
_computing_data_collection 'COLLECT (Nonius, 1999)'
_computing_data_reduction DENZO-SMN
_computing_molecular_graphics 'ORTEPII (Johnson, 1976)'
_computing_publication_material 'TEXSAN and PLATON (Spek, 1990)'
_computing_structure_refinement 'TEXSAN (Molecular Structure Corporation, 1995)'
_computing_structure_solution 'SHELXS86 (Sheldrick, 1990)'
_diffrn_ambient_temperature 150
_diffrn_measured_fraction_theta_max .999
_diffrn_measurement_device_type 'Nonius KappaCCD'
_diffrn_measurement_method '\w scans with \k offsets'
_diffrn_radiation_monochromator graphite
_diffrn_radiation_source 'X-ray tube'
_diffrn_radiation_type MoK\a
_diffrn_radiation_wavelength .71073
_diffrn_reflns_av_R_equivalents .034
_diffrn_reflns_limit_h_max 29
_diffrn_reflns_limit_h_min -29
_diffrn_reflns_limit_k_max 29
_diffrn_reflns_limit_k_min -29
_diffrn_reflns_limit_l_max 10
_diffrn_reflns_limit_l_min -6
_diffrn_reflns_number 29288
_diffrn_reflns_theta_max 27.48
_exptl_absorpt_coefficient_mu .080
_exptl_absorpt_correction_type none
_exptl_crystal_colour colourless
_exptl_crystal_density_diffrn 1.306
_exptl_crystal_density_meas ?
_exptl_crystal_description 'uncut capped column'
_exptl_crystal_F_000 1760
_exptl_crystal_size_max .38
_exptl_crystal_size_mid .23
_exptl_crystal_size_min .23
_refine_diff_density_max .25
_refine_diff_density_min -.22
_refine_ls_extinction_method none
_refine_ls_goodness_of_fit_ref 1.92
_refine_ls_hydrogen_treatment mixed
_refine_ls_matrix_type full
_refine_ls_number_parameters 149
_refine_ls_number_reflns 2430
_refine_ls_R_factor_gt .040
_refine_ls_shift/su_max .001
_refine_ls_structure_factor_coef Fsqd
_refine_ls_weighting_details 'w = 1/[\s^2^~cs~ + (0.034I)^2^]'
_refine_ls_weighting_scheme sigma
_refine_ls_wR_factor_ref .102
_reflns_number_gt 2019
_reflns_number_total 2431
_reflns_threshold_expression I>2\s(I)
_cod_data_source_file bk1535.cif
_cod_data_source_block I
_cod_depositor_comments
;
The following automatic conversions were performed:

'_exptl_crystal_density_meas' value 'not measured' was changed to '?'
- the value is perceived as not measured.

Automatic conversion script
Id: cif_fix_values 3008 2015-01-20 13:52:24Z robertas 
;
_cod_original_cell_volume 4235.40(10)
_cod_original_sg_symbol_H-M 'I 41/a'
_cod_original_formula_sum 'C15 H12 O1'
_cod_database_code 2011391

loop_
_symmetry_equiv_pos_as_xyz
'  +x,  +y,  +z'
1/2+x,1/2+y,1/2+z
'  -x,1/2-y,  +z'
'1/2-x,  -y,1/2+z'
3/4-y,1/4+x,1/4+z
1/4-y,3/4+x,3/4+z
1/4+y,1/4-x,1/4+z
3/4+y,3/4-x,3/4+z
'  -x,  -y,  -z'
1/2-x,1/2-y,1/2-z
'  +x,1/2+y,  -z'
'1/2+x,  +y,1/2-z'
3/4+y,1/4-x,1/4-z
1/4+y,3/4-x,3/4-z
1/4-y,1/4+x,1/4-z
3/4-y,3/4+x,3/4-z

loop_
_atom_site_label
_atom_site_fract_x
_atom_site_fract_y
_atom_site_fract_z
_atom_site_U_iso_or_equiv
_atom_site_adp_type
_atom_site_calc_flag
_atom_site_calc_attached_atom
_atom_site_refinement_flags
_atom_site_occupancy
O1 .30782(3) .49276(3) .08862(9) .0281(2) Uani d ? . 1.000
C1 .42696(5) .48557(5) -.42640(10) .0290(3) Uani d ? . 1.000
C2 .38280(5) .52594(5) -.40490(10) .0339(3) Uani d ? . 1.000
C3 .36239(4) .53711(5) -.24920(10) .0321(3) Uani d ? . 1.000
C4 .38311(4) .50684(4) -.11590(10) .0252(3) Uani d ? . 1.000
C5 .42128(5) .41520(4) .14180(10) .0267(3) Uani d ? . 1.000
C6 .44372(5) .37754(5) .25720(10) .0324(3) Uani d ? . 1.000
C7 .49513(5) .34509(5) .22730(10) .0369(3) Uani d ? . 1.000
C8 .52160(5) .34862(5) .07990(10) .0351(3) Uani d ? . 1.000
C9 .52318(4) .38307(4) -.20080(10) .0295(3) Uani d ? . 1.000
C10 .49854(5) .41384(5) -.32190(10) .0280(3) Uani d ? . 1.000
C11 .45010(4) .45338(4) -.29490(10) .0247(3) Uani d ? . 1.000
C12 .42650(4) .46134(4) -.13710(10) .0222(3) Uani d ? . 1.000
C13 .44870(4) .42209(4) -.00990(10) .0228(3) Uani d ? . 1.000
C14 .49856(4) .38547(4) -.04230(10) .0266(3) Uani d ? . 1.000
C15 .35887(5) .52750(4) .04370(10) .0288(3) Uani d ? . 1.000
H1 .4429 .4788 -.5347 .035 Uiso c C1 . 1.000
H1O1 .2891(6) .5136(5) .176(2) .058(4) Uiso d ? . 1.000
H2 .3657 .5468 -.4973 .041 Uiso c C2 . 1.000
H3 .3321 .5677 -.2337 .038 Uiso c C3 . 1.000
H5 .3853 .4378 .1657 .032 Uiso c C5 . 1.000
H6 .4234 .3735 .3609 .039 Uiso c C6 . 1.000
H7 .5121 .3199 .3117 .044 Uiso c C7 . 1.000
H8 .5572 .3251 .0584 .042 Uiso c C8 . 1.000
H9 .5583 .3588 -.2213 .035 Uiso c C9 . 1.000
H10 .5141 .4091 -.4314 .034 Uiso c C10 . 1.000
H15A .3474 .5692 .0351 .035 Uiso c C15 . 1.000
H15B .3895 .5232 .1265 .035 Uiso c C15 . 1.000

loop_
_atom_site_aniso_label
_atom_site_aniso_U_11
_atom_site_aniso_U_22
_atom_site_aniso_U_33
_atom_site_aniso_U_12
_atom_site_aniso_U_13
_atom_site_aniso_U_23
O1 .0251(4) .0278(4) .0313(4) -.0012(3) .0045(3) -.0053(3)
C1 .0297(6) .0296(6) .0277(6) -.0060(5) .0023(4) .0047(5)
C2 .0334(6) .0315(6) .0368(6) -.0016(5) -.0008(5) .0118(5)
C3 .0268(6) .0241(6) .0453(7) .0019(4) .0025(5) .0054(5)
C4 .0226(5) .0190(5) .0340(6) -.0044(4) .0018(4) -.0006(4)
C5 .0254(5) .0255(6) .0293(6) -.0010(4) -.0010(4) -.0024(4)
C6 .0340(6) .0349(6) .0282(6) -.0020(5) -.0028(5) .0015(5)
C7 .0333(6) .0389(7) .0384(7) .0014(5) -.0084(5) .0100(5)
C8 .0250(6) .0356(7) .0446(7) .0049(5) -.0021(5) .0056(5)
C9 .0203(5) .0275(6) .0407(6) .0012(5) .0055(5) -.0019(5)
C10 .0257(6) .0267(6) .0316(6) -.0048(4) .0073(4) -.0023(5)
C11 .0223(5) .0215(5) .0304(6) -.0061(4) .0026(4) -.0003(4)
C12 .0184(5) .0191(5) .0291(6) -.0050(4) .0000(4) -.0017(4)
C13 .0201(5) .0199(5) .0284(5) -.0042(4) -.0020(4) -.0030(4)
C14 .0202(5) .0241(5) .0356(6) -.0028(4) -.0009(4) .0002(4)
C15 .0259(5) .0205(5) .0399(6) -.0013(4) .0030(5) -.0036(5)

loop_
_atom_type_symbol
_atom_type_scat_dispersion_real
_atom_type_scat_dispersion_imag
_atom_type_scat_source
H 0 0 'Stewart, Davidson and Simpson (1965)'
C .003 .002 'Creagh & McAuley (1992)'
O .011 .006 'Creagh & McAuley (1992)'

loop_
_geom_angle_atom_site_label_1
_geom_angle_atom_site_label_2
_geom_angle_atom_site_label_3
_geom_angle
_geom_angle_publ_flag
C15 O1 H1O1 106.3(8) no
C2 C1 C11 120.92(9) yes
C2 C1 H1 119.5 no
C11 C1 H1 119.5 no
C1 C2 C3 118.96(9) yes
C1 C2 H2 120.5 no
C3 C2 H2 120.5 no
C2 C3 C4 122.70(10) no
C2 C3 H3 118.6 no
C4 C3 H3 118.6 no
C3 C4 C12 119.25(9) no
C3 C4 C15 115.32(9) no
C12 C4 C15 125.38(9) yes
C6 C5 C13 121.80(10) no
C6 C5 H5 119.1 no
C13 C5 H5 119.1 no
C5 C6 C7 120.50(10) no
C5 C6 H6 119.8 no
C7 C6 H6 119.8 no
C6 C7 C8 119.60(10) no
C6 C7 H7 120.2 no
C8 C7 H7 120.2 no
C7 C8 C14 121.20(10) no
C7 C8 H8 119.4 no
C14 C8 H8 119.4 no
C10 C9 C14 120.56(9) no
C10 C9 H9 119.7 no
C14 C9 H9 119.7 no
C9 C10 C11 121.51(9) yes
C9 C10 H10 119.2 no
C11 C10 H10 119.2 no
C1 C11 C10 118.91(9) no
C1 C11 C12 120.48(9) no
C10 C11 C12 120.60(9) no
C4 C12 C11 117.35(9) no
C4 C12 C13 125.42(8) no
C11 C12 C13 117.22(9) no
C5 C13 C12 123.97(9) yes
C5 C13 C14 116.85(9) no
C12 C13 C14 119.04(9) no
C8 C14 C9 119.72(9) no
C8 C14 C13 119.90(9) no
C9 C14 C13 120.26(9) no
O1 C15 C4 110.42(8) yes
O1 C15 H15A 109.2 no
O1 C15 H15B 109.2 no
C4 C15 H15A 109.2 no
C4 C15 H15B 109.2 no
H15A C15 H15B 109.5 no

loop_
_geom_bond_atom_site_label_1
_geom_bond_atom_site_label_2
_geom_bond_site_symmetry_1
_geom_bond_site_symmetry_2
_geom_bond_distance
_geom_bond_publ_flag
O1 C15 . . 1.4440(10) yes
O1 H1O1 . . .960(10) no
C1 C2 . . 1.363(2) no
C1 C11 . . 1.4120(10) no
C1 H1 . . .98 no
C2 C3 . . 1.3950(10) no
C2 H2 . . .98 no
C3 C4 . . 1.3820(10) no
C3 H3 . . .98 no
C4 C12 . . 1.4310(10) no
C4 C15 . . 1.5080(10) yes
C5 C6 . . 1.3770(10) no
C5 C13 . . 1.4120(10) no
C5 H5 . . .98 no
C6 C7 . . 1.395(2) no
C6 H6 . . .98 no
C7 C8 . . 1.364(2) no
C7 H7 . . .98 no
C8 C14 . . 1.411(2) no
C8 H8 . . .98 no
C9 C10 . . 1.3430(10) no
C9 C14 . . 1.4300(10) no
C9 H9 . . .98 no
C10 C11 . . 1.4300(10) no
C10 H10 . . .98 no
C11 C12 . . 1.4260(10) no
C12 C13 . . 1.4670(10) no
C13 C14 . . 1.4230(10) no
C15 H15A . . .98 no
C15 H15B . . .98 no

loop_
_geom_hbond_atom_site_label_D
_geom_hbond_atom_site_label_H
_geom_hbond_atom_site_label_A
_geom_hbond_site_symmetry_A
_geom_hbond_distance_DH
_geom_hbond_distance_HA
_geom_hbond_distance_DA
_geom_hbond_angle_DHA
_geom_hbond_publ_flag
O1 H1O1 O1 5_555 .960(10) 1.830(10) 2.7880(10) 176.0(10) yes
C2 H2 O1 5_554 .98 2.81 3.6190(10) 140 yes
C5 H5 O1 ? .98 2.24 3.1360(10) 152 yes

loop_
_geom_torsion_atom_site_label_1
_geom_torsion_atom_site_label_2
_geom_torsion_atom_site_label_3
_geom_torsion_atom_site_label_4
_geom_torsion
_geom_torsion_publ_flag
O1 C15 C4 C3 93.80(10) no
O1 C15 C4 C12 -89.00(10) no
C1 C2 C3 C4 -3.2(2) no
C1 C11 C10 C9 178.52(9) no
C1 C11 C12 C4 -5.90(10) no
C1 C11 C12 C13 173.99(9) no
C2 C1 C11 C10 -176.70(10) no
C2 C1 C11 C12 1.70(10) no
C2 C3 C4 C12 -1.2(2) no
C2 C3 C4 C15 176.20(10) no
C3 C2 C1 C11 2.9(2) no
C3 C4 C12 C11 5.60(10) no
C3 C4 C12 C13 -174.32(9) no
C4 C12 C11 C10 172.47(8) no
C4 C12 C13 C5 14.40(10) no
C4 C12 C13 C14 -169.89(9) no
C5 C6 C7 C8 -3.2(2) no
C5 C13 C12 C11 -165.50(9) no
C5 C13 C14 C8 -5.70(10) no
C5 C13 C14 C9 170.37(9) no
C6 C5 C13 C12 179.71(9) no
C6 C5 C13 C14 3.90(10) no
C6 C7 C8 C14 1.3(2) no
C7 C6 C5 C13 .5(2) no
C7 C8 C14 C9 -172.80(10) no
C7 C8 C14 C13 3.3(2) no
C8 C14 C9 C10 174.10(10) no
C8 C14 C13 C12 178.25(9) no
C9 C10 C11 C12 .1(2) no
C9 C14 C13 C12 -5.70(10) no
C10 C9 C14 C13 -2.00(10) no
C10 C11 C12 C13 -7.60(10) no
C11 C10 C9 C14 4.9(2) no
C11 C12 C4 C15 -171.54(9) no
C11 C12 C13 C14 10.20(10) no
C13 C12 C4 C15 8.6(2) no

loop_
_cod_related_entry_id
_cod_related_entry_database
_cod_related_entry_code
1 ChemSpider 81121
